data_1504151
loop_
_publ_author_name
'Chen, Peiling'
'Carroll, Patrick J.'
'Sieburth, Scott McN'

_publ_section_title
;
 3-4'-Bipiperidines via sequential [4 + 4]-[3,3]-retro-Mannich reactions.
;
_journal_issue 20
_journal_name_full 'Organic letters'
_journal_page_first 4540
_journal_page_last 4543
_journal_paper_doi 10.1021/ol901743p
_journal_volume 11
_journal_year 2009
_chemical_formula_sum 'C21 H31 N2 O4'
_chemical_formula_weight 375.48
_space_group_IT_number 2
_symmetry_cell_setting triclinic
_symmetry_Int_Tables_number 2
_symmetry_space_group_name_Hall '-P 1'
_symmetry_space_group_name_H-M 'P -1'
_atom_sites_solution_hydrogens geom
_atom_sites_solution_primary direct
_audit_creation_method SHELXL-97
_cell_angle_alpha 90.009(11)
_cell_angle_beta 106.126(7)
_cell_angle_gamma 98.122(9)
_cell_formula_units_Z 2
_cell_length_a 8.8340(10)
_cell_length_b 10.2781(15)
_cell_length_c 13.2981(19)
_cell_measurement_temperature 143(1)
_cell_volume 1147.3(3)
_computing_data_collection 'CrystalClear (Rigaku, 1999)'
_computing_data_reduction 'CrystalClear (Rigaku, 1999)'
_computing_structure_refinement 'SHELXL-97 (Sheldrick, 1997)'
_computing_structure_solution 'SIR97 (Altomare, 1999)'
_diffrn_ambient_temperature 143(1)
_diffrn_measured_fraction_theta_full 0.971
_diffrn_measured_fraction_theta_max 0.971
_diffrn_measurement_device 'CCD Area Detector'
_diffrn_measurement_device_type 'Rigaku Mercury'
_diffrn_measurement_method 'phi and omega rotations'
_diffrn_radiation_monochromator graphite
_diffrn_radiation_source 'rotating anode'
_diffrn_radiation_type MoK\a
_diffrn_radiation_wavelength 0.71069
_diffrn_reflns_av_R_equivalents 0.0288
_diffrn_reflns_av_sigmaI/netI 0.0788
_diffrn_reflns_limit_h_max 10
_diffrn_reflns_limit_h_min -9
_diffrn_reflns_limit_k_max 11
_diffrn_reflns_limit_k_min -11
_diffrn_reflns_limit_l_max 15
_diffrn_reflns_limit_l_min -14
_diffrn_reflns_number 7382
_diffrn_reflns_theta_full 24.13
_diffrn_reflns_theta_max 24.13
_diffrn_reflns_theta_min 2.50
_exptl_absorpt_coefficient_mu 0.075
_exptl_absorpt_correction_T_max 1.0000
_exptl_absorpt_correction_T_min 0.7859
_exptl_absorpt_correction_type multi-scan
_exptl_crystal_density_diffrn 1.087
_exptl_crystal_F_000 406
_exptl_crystal_size_max 0.38
_exptl_crystal_size_mid 0.18
_exptl_crystal_size_min 0.005
_refine_diff_density_max 0.190
_refine_diff_density_min -0.262
_refine_diff_density_rms 0.052
_refine_ls_extinction_method none
_refine_ls_goodness_of_fit_ref 0.984
_refine_ls_hydrogen_treatment constr
_refine_ls_matrix_type full
_refine_ls_number_parameters 269
_refine_ls_number_reflns 3553
_refine_ls_number_restraints 0
_refine_ls_restrained_S_all 0.984
_refine_ls_R_factor_all 0.0886
_refine_ls_R_factor_gt 0.0459
_refine_ls_shift/su_max 0.000
_refine_ls_shift/su_mean 0.000
_refine_ls_structure_factor_coef Fsqd
_refine_ls_weighting_details 'calc w=1/[\s^2^(Fo^2^)+(0.0518P)^2^+0.0000P] where P=(Fo^2^+2Fc^2^)/3'
_refine_ls_weighting_scheme calc
_refine_ls_wR_factor_gt 0.0999
_refine_ls_wR_factor_ref 0.1240
_reflns_number_gt 1925
_reflns_number_total 3553
_reflns_threshold_expression >2sigma(I)
_cod_data_source_file ol901743p_si_002.cif
_cod_data_source_block shelxl
_cod_original_sg_symbol_H-M 'P -1       '
_cod_database_code 1504151

loop_
_symmetry_equiv_pos_as_xyz
'x, y, z'
'-x, -y, -z'

loop_
_atom_site_label
_atom_site_type_symbol
_atom_site_fract_x
_atom_site_fract_y
_atom_site_fract_z
_atom_site_U_iso_or_equiv
_atom_site_adp_type
_atom_site_occupancy
_atom_site_symmetry_multiplicity
_atom_site_calc_flag
_atom_site_refinement_flags
C1 C 0.1395(3) 0.6706(3) 0.0709(2) 0.0243(7) Uani 1 1 d .
C2 C 0.2411(3) 0.7974(2) 0.1193(2) 0.0265(7) Uani 1 1 d .
H2A H 0.1732 0.8547 0.1371 0.035 Uiso 1 1 calc R
H2B H 0.2870 0.8405 0.0674 0.035 Uiso 1 1 calc R
C3 C 0.3746(3) 0.7820(3) 0.2166(2) 0.0250(7) Uani 1 1 d .
H3A H 0.4122 0.8658 0.2553 0.033 Uiso 1 1 calc R
H3B H 0.4630 0.7539 0.1968 0.033 Uiso 1 1 calc R
C4 C 0.3143(3) 0.6803(2) 0.2855(2) 0.0212(6) Uani 1 1 d .
H4 H 0.2143 0.7066 0.2908 0.028 Uiso 1 1 calc R
C5 C 0.2642(3) 0.5446(2) 0.2271(2) 0.0217(6) Uani 1 1 d .
C6 C 0.4048(3) 0.4805(2) 0.2108(2) 0.0223(6) Uani 1 1 d .
H6 H 0.4546 0.5364 0.1656 0.030 Uiso 1 1 calc R
C7 C 0.6382(3) 0.5842(3) 0.3420(2) 0.0268(7) Uani 1 1 d .
H7A H 0.6507 0.6328 0.2816 0.036 Uiso 1 1 calc R
H7B H 0.7402 0.5578 0.3774 0.036 Uiso 1 1 calc R
C8 C 0.5920(3) 0.6725(2) 0.4149(2) 0.0226(6) Uani 1 1 d .
C9 C 0.4167(3) 0.6784(2) 0.3999(2) 0.0210(6) Uani 1 1 d .
H9 H 0.3735 0.5996 0.4302 0.028 Uiso 1 1 calc R
C10 C 0.3977(3) 0.7977(3) 0.4619(2) 0.0238(6) Uani 1 1 d .
H10A H 0.4182 0.8769 0.4251 0.032 Uiso 1 1 calc R
H10B H 0.2888 0.7895 0.4658 0.032 Uiso 1 1 calc R
C11 C 0.5094(3) 0.8107(3) 0.5712(2) 0.0239(6) Uani 1 1 d .
H11A H 0.4952 0.8880 0.6075 0.032 Uiso 1 1 calc R
H11B H 0.4855 0.7342 0.6099 0.032 Uiso 1 1 calc R
C12 C 0.7053(3) 0.7390(3) 0.4926(2) 0.0255(7) Uani 1 1 d .
H12 H 0.8106 0.7300 0.4985 0.034 Uiso 1 1 calc R
C13 C 0.3516(3) 0.3428(2) 0.1582(2) 0.0262(7) Uani 1 1 d .
H13A H 0.2747 0.3489 0.0909 0.035 Uiso 1 1 calc R
H13B H 0.2983 0.2877 0.2010 0.035 Uiso 1 1 calc R
C14 C 0.4877(4) 0.2757(3) 0.1409(2) 0.0305(7) Uani 1 1 d .
H14 H 0.5588 0.2626 0.2100 0.041 Uiso 1 1 calc R
C15 C 0.4181(4) 0.1401(3) 0.0881(3) 0.0474(9) Uani 1 1 d .
H15A H 0.3448 0.1497 0.0211 0.071 Uiso 1 1 calc R
H15B H 0.3632 0.0891 0.1313 0.071 Uiso 1 1 calc R
H15C H 0.5026 0.0962 0.0788 0.071 Uiso 1 1 calc R
C16 C 0.5856(5) 0.3552(3) 0.0804(3) 0.0521(10) Uani 1 1 d .
H16A H 0.6689 0.3083 0.0732 0.078 Uiso 1 1 calc R
H16B H 0.6318 0.4382 0.1170 0.078 Uiso 1 1 calc R
H16C H 0.5188 0.3700 0.0122 0.078 Uiso 1 1 calc R
C17 C 0.0456(4) 0.4815(3) 0.3034(3) 0.0383(8) Uani 1 1 d .
H17A H 0.0745 0.5459 0.3603 0.058 Uiso 1 1 calc R
H17B H -0.0122 0.4033 0.3221 0.058 Uiso 1 1 calc R
H17C H -0.0201 0.5161 0.2422 0.058 Uiso 1 1 calc R
C18 C 0.7911(3) 0.8981(3) 0.6414(2) 0.0248(7) Uani 1 1 d .
C19 C 1.0787(3) 0.9671(3) 0.7048(2) 0.0281(7) Uani 1 1 d .
C20 C 1.0946(4) 0.9138(3) 0.8123(3) 0.0436(8) Uani 1 1 d .
H20A H 1.0100 0.9361 0.8381 0.065 Uiso 1 1 calc R
H20B H 1.1953 0.9515 0.8589 0.065 Uiso 1 1 calc R
H20C H 1.0888 0.8199 0.8082 0.065 Uiso 1 1 calc R
C21 C 1.2114(4) 0.9346(3) 0.6606(3) 0.0385(8) Uani 1 1 d .
H21A H 1.2082 0.8410 0.6567 0.058 Uiso 1 1 calc R
H21B H 1.3126 0.9743 0.7054 0.058 Uiso 1 1 calc R
H21C H 1.1969 0.9682 0.5917 0.058 Uiso 1 1 calc R
C22 C 1.0729(4) 1.1134(3) 0.7026(3) 0.0435(9) Uani 1 1 d .
H22A H 1.0508 1.1404 0.6315 0.065 Uiso 1 1 calc R
H22B H 1.1736 1.1597 0.7429 0.065 Uiso 1 1 calc R
H22C H 0.9905 1.1329 0.7319 0.065 Uiso 1 1 calc R
N1 N 0.1555(3) 0.5600(2) 0.12424(17) 0.0233(5) Uani 1 1 d .
H1 H 0.0945 0.4899 0.0942 0.031 Uiso 1 1 calc R
N2 N 0.6747(3) 0.8221(2) 0.56655(17) 0.0240(5) Uani 1 1 d .
O1 O 0.5231(2) 0.46948(16) 0.30728(14) 0.0250(5) Uani 1 1 d .
O2 O 0.1862(2) 0.45035(17) 0.28195(14) 0.0262(5) Uani 1 1 d .
O3 O 0.0429(2) 0.66962(17) -0.01695(16) 0.0320(5) Uani 1 1 d .
O4 O 0.9363(2) 0.89514(18) 0.62876(15) 0.0301(5) Uani 1 1 d .
O5 O 0.7633(2) 0.96265(18) 0.70995(15) 0.0300(5) Uani 1 1 d .

loop_
_atom_site_aniso_label
_atom_site_aniso_U_11
_atom_site_aniso_U_22
_atom_site_aniso_U_33
_atom_site_aniso_U_23
_atom_site_aniso_U_13
_atom_site_aniso_U_12
C1 0.0243(16) 0.0278(15) 0.0224(18) 0.0006(12) 0.0077(15) 0.0070(12)
C2 0.0325(17) 0.0230(14) 0.0237(17) -0.0019(12) 0.0068(14) 0.0054(12)
C3 0.0256(16) 0.0250(14) 0.0233(16) -0.0046(12) 0.0069(13) -0.0003(12)
C4 0.0186(15) 0.0232(14) 0.0216(16) -0.0020(11) 0.0034(12) 0.0072(12)
C5 0.0238(16) 0.0215(13) 0.0195(16) 0.0019(11) 0.0058(13) 0.0029(12)
C6 0.0242(16) 0.0248(14) 0.0170(15) 0.0014(11) 0.0035(13) 0.0053(12)
C7 0.0210(16) 0.0314(15) 0.0259(17) -0.0061(13) 0.0032(13) 0.0035(13)
C8 0.0222(16) 0.0244(14) 0.0210(16) -0.0017(12) 0.0052(13) 0.0042(12)
C9 0.0239(16) 0.0189(13) 0.0212(16) 0.0000(11) 0.0075(13) 0.0034(11)
C10 0.0216(16) 0.0287(14) 0.0211(16) -0.0028(12) 0.0045(13) 0.0072(12)
C11 0.0203(16) 0.0281(15) 0.0244(16) -0.0005(12) 0.0078(13) 0.0041(12)
C12 0.0230(16) 0.0322(15) 0.0233(17) -0.0016(13) 0.0080(14) 0.0073(13)
C13 0.0291(17) 0.0241(14) 0.0247(17) -0.0039(12) 0.0054(13) 0.0058(13)
C14 0.0373(19) 0.0293(15) 0.0251(17) 0.0000(13) 0.0084(15) 0.0060(14)
C15 0.055(2) 0.0377(18) 0.052(2) -0.0156(16) 0.0179(19) 0.0093(16)
C16 0.065(3) 0.0428(19) 0.066(3) 0.0047(18) 0.042(2) 0.0187(18)
C17 0.0323(19) 0.0385(18) 0.049(2) 0.0020(15) 0.0216(17) 0.0013(14)
C18 0.0259(17) 0.0267(15) 0.0224(16) 0.0015(13) 0.0055(14) 0.0081(13)
C19 0.0205(16) 0.0297(15) 0.0297(17) -0.0068(13) 0.0019(13) -0.0008(12)
C20 0.037(2) 0.059(2) 0.032(2) 0.0006(16) 0.0037(16) 0.0081(16)
C21 0.0268(18) 0.0448(18) 0.043(2) -0.0077(15) 0.0081(15) 0.0044(14)
C22 0.040(2) 0.0339(17) 0.057(2) -0.0041(16) 0.0187(18) -0.0033(15)
N1 0.0234(13) 0.0217(12) 0.0202(13) -0.0031(10) 0.0005(11) 0.0000(10)
N2 0.0184(13) 0.0309(12) 0.0224(13) -0.0079(10) 0.0050(11) 0.0035(10)
O1 0.0275(11) 0.0210(10) 0.0236(11) -0.0027(8) 0.0016(9) 0.0050(8)
O2 0.0268(11) 0.0270(10) 0.0273(11) 0.0012(8) 0.0118(9) 0.0034(8)
O3 0.0321(12) 0.0318(11) 0.0257(13) 0.0023(9) -0.0016(11) 0.0034(9)
O4 0.0203(11) 0.0427(12) 0.0255(12) -0.0128(9) 0.0053(9) 0.0011(9)
O5 0.0302(12) 0.0337(11) 0.0254(12) -0.0085(9) 0.0071(9) 0.0039(9)

loop_
_atom_type_symbol
_atom_type_description
_atom_type_scat_dispersion_real
_atom_type_scat_dispersion_imag
_atom_type_scat_source
C C 0.0033 0.0016 'International Tables Vol C Tables 4.2.6.8 and 6.1.1.4'
H H 0.0000 0.0000 'International Tables Vol C Tables 4.2.6.8 and 6.1.1.4'
N N 0.0061 0.0033 'International Tables Vol C Tables 4.2.6.8 and 6.1.1.4'
O O 0.0106 0.0060 'International Tables Vol C Tables 4.2.6.8 and 6.1.1.4'

loop_
_geom_angle_atom_site_label_1
_geom_angle_atom_site_label_2
_geom_angle_atom_site_label_3
_geom_angle
O3 C1 N1 121.1(2)
O3 C1 C2 119.9(2)
N1 C1 C2 119.0(2)
C1 C2 C3 114.7(2)
C2 C3 C4 109.6(2)
C3 C4 C9 116.8(2)
C3 C4 C5 110.1(2)
C9 C4 C5 114.8(2)
O2 C5 N1 108.9(2)
O2 C5 C4 112.3(2)
N1 C5 C4 108.44(19)
O2 C5 C6 104.75(19)
N1 C5 C6 108.1(2)
C4 C5 C6 114.2(2)
O1 C6 C13 107.46(19)
O1 C6 C5 112.1(2)
C13 C6 C5 112.8(2)
O1 C7 C8 112.5(2)
C12 C8 C7 119.2(2)
C12 C8 C9 122.2(2)
C7 C8 C9 118.6(2)
C8 C9 C10 109.7(2)
C8 C9 C4 115.7(2)
C10 C9 C4 109.4(2)
C11 C10 C9 112.1(2)
N2 C11 C10 109.8(2)
C8 C12 N2 123.7(2)
C6 C13 C14 114.4(2)
C16 C14 C15 111.3(3)
C16 C14 C13 113.8(2)
C15 C14 C13 108.8(2)
O5 C18 O4 125.1(3)
O5 C18 N2 123.0(2)
O4 C18 N2 112.0(2)
O4 C19 C20 110.0(2)
O4 C19 C22 110.4(2)
C20 C19 C22 112.8(2)
O4 C19 C21 101.5(2)
C20 C19 C21 111.4(2)
C22 C19 C21 110.2(3)
C1 N1 C5 127.7(2)
C18 N2 C12 123.7(2)
C18 N2 C11 118.9(2)
C12 N2 C11 116.8(2)
C7 O1 C6 115.2(2)
C17 O2 C5 116.90(19)
C18 O4 C19 120.0(2)

loop_
_geom_bond_atom_site_label_1
_geom_bond_atom_site_label_2
_geom_bond_distance
C1 O3 1.240(3)
C1 N1 1.344(3)
C1 C2 1.505(4)
C2 C3 1.515(4)
C3 C4 1.527(4)
C4 C9 1.540(4)
C4 C5 1.542(3)
C5 O2 1.426(3)
C5 N1 1.460(3)
C5 C6 1.551(3)
C6 O1 1.429(3)
C6 C13 1.531(4)
C7 O1 1.427(3)
C7 C8 1.502(3)
C8 C12 1.329(4)
C8 C9 1.516(4)
C9 C10 1.532(3)
C10 C11 1.507(4)
C11 N2 1.466(3)
C12 N2 1.408(3)
C13 C14 1.536(4)
C14 C16 1.500(4)
C14 C15 1.527(4)
C17 O2 1.426(3)
C18 O5 1.226(3)
C18 O4 1.343(3)
C18 N2 1.365(4)
C19 O4 1.477(3)
C19 C20 1.508(4)
C19 C22 1.512(4)
C19 C21 1.524(4)

loop_
_geom_hbond_atom_site_label_D
_geom_hbond_atom_site_label_H
_geom_hbond_atom_site_label_A
_geom_hbond_distance_DH
_geom_hbond_distance_HA
_geom_hbond_distance_DA
_geom_hbond_angle_DHA
_geom_hbond_site_symmetry_A
N1 H1 O3 0.86 1.99 2.849(3) 176.6 2_565
